data_2226715
loop_
_publ_author_name
'Shao, Zhi-Dong'
'Jiang, Xiao'
'Lan, Shao-Min'
'Di, Wen-Jing'
'Liang, Yun-Xiao'

_publ_section_title
;
 6-Nitrobenzimidazolium dihydrogen phosphate 6-nitrobenzimidazole
 solvate dihydrate
;
_journal_coeditor_code WM2359
_journal_issue 7
_journal_name_full 'Acta Crystallographica Section E'
_journal_page_first o1757
_journal_page_last o1758
_journal_paper_doi 10.1107/S1600536810023603
_journal_volume 66
_journal_year 2010
_chemical_formula_iupac 'C7 H6 N3 O2 +, H2 P O4 -, C7 H5 N3 O2, 2H2 O'
_chemical_formula_moiety 'C7 H6 N3 O2 +, H2 P O4 -, (C7 H5 N3 O2), 2(H2 O)'
_chemical_formula_sum 'C14 H17 N6 O10 P'
_chemical_formula_weight 460.31
_chemical_name_systematic
;
6-Nitrobenzimidazolium dihydrogen phosphate 6-nitrobenzimidazole solvate
dihydrate
;
_space_group_IT_number 2
_symmetry_cell_setting triclinic
_symmetry_space_group_name_Hall '-P 1'
_symmetry_space_group_name_H-M 'P -1'
_atom_sites_solution_hydrogens geom
_atom_sites_solution_primary direct
_atom_sites_solution_secondary difmap
_audit_creation_method SHELXL-97
_cell_angle_alpha 90.73(3)
_cell_angle_beta 107.10(3)
_cell_angle_gamma 111.66(3)
_cell_formula_units_Z 2
_cell_length_a 9.4683(19)
_cell_length_b 9.990(2)
_cell_length_c 11.407(2)
_cell_measurement_reflns_used 6404
_cell_measurement_temperature 293(2)
_cell_measurement_theta_max 27.45
_cell_measurement_theta_min 3.10
_cell_volume 949.5(4)
_computing_cell_refinement 'RAPID-AUTO (Rigaku, 1998)'
_computing_data_collection 'RAPID-AUTO (Rigaku, 1998)'
_computing_data_reduction 'Crystal Structure (Rigaku/MSC, 2002)'
_computing_molecular_graphics '<i>ORTEPII</i> (Johnson, 1976) and DIAMOND (Brandenburg, 2008)'
_computing_publication_material 'SHELXL97 (Sheldrick, 2008)'
_computing_structure_refinement 'SHELXL97 (Sheldrick, 2008)'
_computing_structure_solution 'SHELXS97 (Sheldrick, 2008)'
_diffrn_ambient_temperature 293(2)
_diffrn_measured_fraction_theta_full 0.989
_diffrn_measured_fraction_theta_max 0.989
_diffrn_measurement_device_type 'Rigaku R-AXIS RAPID'
_diffrn_measurement_method '\w scans'
_diffrn_radiation_monochromator graphite
_diffrn_radiation_source 'fine-focus sealed tube'
_diffrn_radiation_type MoK\a
_diffrn_radiation_wavelength 0.71073
_diffrn_reflns_av_R_equivalents 0.0214
_diffrn_reflns_av_sigmaI/netI 0.0317
_diffrn_reflns_limit_h_max 12
_diffrn_reflns_limit_h_min -12
_diffrn_reflns_limit_k_max 12
_diffrn_reflns_limit_k_min -12
_diffrn_reflns_limit_l_max 14
_diffrn_reflns_limit_l_min -14
_diffrn_reflns_number 9332
_diffrn_reflns_theta_full 27.45
_diffrn_reflns_theta_max 27.45
_diffrn_reflns_theta_min 3.10
_exptl_absorpt_coefficient_mu 0.216
_exptl_absorpt_correction_T_max 0.975
_exptl_absorpt_correction_T_min 0.924
_exptl_absorpt_correction_type multi-scan
_exptl_absorpt_process_details '(ABSCOR; Higashi, 1995)'
_exptl_crystal_colour yellow
_exptl_crystal_density_diffrn 1.610
_exptl_crystal_density_method 'not measured'
_exptl_crystal_description platelet
_exptl_crystal_F_000 476
_exptl_crystal_size_max 0.37
_exptl_crystal_size_mid 0.32
_exptl_crystal_size_min 0.12
_refine_diff_density_max 0.430
_refine_diff_density_min -0.471
_refine_ls_extinction_method none
_refine_ls_goodness_of_fit_ref 1.135
_refine_ls_hydrogen_treatment constr
_refine_ls_matrix_type full
_refine_ls_number_parameters 280
_refine_ls_number_reflns 4286
_refine_ls_number_restraints 0
_refine_ls_restrained_S_all 1.135
_refine_ls_R_factor_all 0.0764
_refine_ls_R_factor_gt 0.0408
_refine_ls_shift/su_max 0.005
_refine_ls_shift/su_mean 0.001
_refine_ls_structure_factor_coef Fsqd
_refine_ls_weighting_details 'calc w=1/[\s^2^(Fo^2^)+(0.0532P)^2^+0.7024P] where P=(Fo^2^+2Fc^2^)/3'
_refine_ls_weighting_scheme calc
_refine_ls_wR_factor_gt 0.1012
_refine_ls_wR_factor_ref 0.1413
_reflns_number_gt 2827
_reflns_number_total 4286
_reflns_threshold_expression >2sigma(I)
_cod_data_source_file wm2359.cif
_cod_data_source_block I
_cod_original_cell_volume 949.4(3)
_cod_database_code 2226715
_cod_database_fobs_code 2226715

loop_
_symmetry_equiv_pos_as_xyz
'x, y, z'
'-x, -y, -z'

loop_
_atom_site_type_symbol
_atom_site_label
_atom_site_fract_x
_atom_site_fract_y
_atom_site_fract_z
_atom_site_U_iso_or_equiv
_atom_site_adp_type
_atom_site_calc_flag
_atom_site_refinement_flags
_atom_site_occupancy
_atom_site_disorder_assembly
_atom_site_disorder_group
P P1 0.46015(8) 0.77962(7) 0.52850(6) 0.03448(19) Uani d . 1 . .
O O1 1.0279(3) 0.6110(3) 0.1175(3) 0.0759(8) Uani d . 1 . .
N N1 0.4441(3) 0.4733(2) 0.2701(2) 0.0392(5) Uani d . 1 . .
H H1A 0.4368 0.4114 0.3221 0.047 Uiso calc R 1 . .
C C1 0.6946(3) 0.4893(3) 0.2258(2) 0.0336(5) Uani d . 1 . .
H H1B 0.7181 0.4226 0.2760 0.040 Uiso calc R 1 . .
O O2 0.9605(3) 0.4445(3) 0.2308(2) 0.0638(6) Uani d . 1 . .
N N2 0.3902(3) 0.6274(2) 0.1497(2) 0.0385(5) Uani d . 1 . .
H H2A 0.3417 0.6800 0.1120 0.046 Uiso calc R 1 . .
C C2 0.5632(3) 0.5227(3) 0.2149(2) 0.0313(5) Uani d . 1 . .
O O3 1.1886(3) 1.0612(3) 0.1237(3) 0.0771(8) Uani d . 1 . .
N N3 0.9352(3) 0.5369(3) 0.1686(2) 0.0447(6) Uani d . 1 . .
C C3 0.5284(3) 0.6217(3) 0.1383(2) 0.0317(5) Uani d . 1 . .
O O4 1.0632(3) 1.1997(3) 0.1303(3) 0.0762(8) Uani d . 1 . .
N N4 1.0431(3) 0.7285(2) 0.4511(2) 0.0379(5) Uani d . 1 . .
C C4 0.6251(3) 0.6929(3) 0.0684(2) 0.0376(6) Uani d . 1 . .
H H4B 0.6011 0.7583 0.0168 0.045 Uiso calc R 1 . .
O O5 0.4699(3) 0.8359(2) 0.40310(18) 0.0489(5) Uani d . 1 . .
H H5A 0.4918 0.9324 0.4014 0.050 Uiso d . 1 . .
N N5 0.8298(3) 0.7543(2) 0.47608(19) 0.0375(5) Uani d . 1 . .
H H5B 0.7499 0.7403 0.5024 0.045 Uiso calc R 1 . .
C C5 0.7570(3) 0.6616(3) 0.0796(2) 0.0376(6) Uani d . 1 . .
H H5C 0.8259 0.7070 0.0355 0.045 Uiso calc R 1 . .
O O6 0.2931(2) 0.6510(2) 0.4983(2) 0.0471(5) Uani d . 1 . .
H H6A 0.1868 0.6647 0.4826 0.050 Uiso d . 1 . .
N N6 1.0976(3) 1.0955(3) 0.1613(2) 0.0492(6) Uani d . 1 . .
C C6 0.7888(3) 0.5623(3) 0.1566(2) 0.0347(6) Uani d . 1 . .
O O7 0.5822(2) 0.7132(2) 0.57244(19) 0.0456(5) Uani d . 1 . .
C C7 0.3444(3) 0.5381(3) 0.2287(3) 0.0425(6) Uani d . 1 . .
H H7B 0.2539 0.5234 0.2518 0.051 Uiso calc R 1 . .
O O8 0.4731(3) 0.8988(2) 0.61749(16) 0.0435(5) Uani d . 1 . .
C C8 1.0885(3) 0.9142(3) 0.3032(2) 0.0367(6) Uani d . 1 . .
H H8B 1.1769 0.9045 0.2902 0.044 Uiso calc R 1 . .
O O9 0.2853(3) 0.8166(3) 0.0119(2) 0.0625(6) Uani d . 1 . .
H H9A 0.2025 0.8421 0.0112 0.050 Uiso d . 1 . .
H H9B 0.3401 0.8590 -0.0339 0.050 Uiso d . 1 . .
C C9 1.0114(3) 0.8331(3) 0.3813(2) 0.0320(5) Uani d . 1 . .
O O10 0.4652(3) 0.9058(3) 0.8556(2) 0.0754(8) Uani d . 1 . .
H H10A 0.4652 0.8914 0.7771 0.050 Uiso d . 1 . .
H H10B 0.5564 0.9646 0.9008 0.050 Uiso d . 1 . .
C C10 0.8767(3) 0.8494(3) 0.3970(2) 0.0322(5) Uani d . 1 . .
C C11 0.8168(3) 0.9477(3) 0.3391(2) 0.0389(6) Uani d . 1 . .
H H11A 0.7279 0.9578 0.3508 0.047 Uiso calc R 1 . .
C C12 0.8942(3) 1.0293(3) 0.2638(2) 0.0401(6) Uani d . 1 . .
H H12A 0.8592 1.0976 0.2244 0.048 Uiso calc R 1 . .
C C13 1.0254(3) 1.0093(3) 0.2469(2) 0.0364(6) Uani d . 1 . .
C C14 0.9324(3) 0.6863(3) 0.5052(2) 0.0387(6) Uani d . 1 . .
H H14A 0.9253 0.6161 0.5585 0.046 Uiso calc R 1 . .

loop_
_atom_site_aniso_label
_atom_site_aniso_U_11
_atom_site_aniso_U_22
_atom_site_aniso_U_33
_atom_site_aniso_U_12
_atom_site_aniso_U_13
_atom_site_aniso_U_23
P1 0.0389(4) 0.0324(4) 0.0420(4) 0.0175(3) 0.0220(3) 0.0148(3)
O1 0.0584(15) 0.097(2) 0.104(2) 0.0408(15) 0.0564(15) 0.0469(16)
N1 0.0364(12) 0.0418(13) 0.0442(13) 0.0156(10) 0.0187(10) 0.0156(10)
C1 0.0338(13) 0.0333(13) 0.0338(13) 0.0131(11) 0.0109(10) 0.0113(10)
O2 0.0587(14) 0.0820(17) 0.0750(16) 0.0482(14) 0.0283(12) 0.0319(13)
N2 0.0416(13) 0.0427(13) 0.0403(12) 0.0253(11) 0.0146(10) 0.0109(10)
C2 0.0294(12) 0.0323(13) 0.0327(13) 0.0109(10) 0.0120(10) 0.0063(10)
O3 0.0843(18) 0.103(2) 0.0893(18) 0.0559(17) 0.0655(16) 0.0499(16)
N3 0.0375(13) 0.0537(15) 0.0484(14) 0.0204(12) 0.0182(11) 0.0078(11)
C3 0.0347(13) 0.0311(13) 0.0282(12) 0.0131(11) 0.0084(10) 0.0037(9)
O4 0.0911(19) 0.0713(16) 0.101(2) 0.0464(15) 0.0594(16) 0.0566(15)
N4 0.0334(12) 0.0393(12) 0.0444(13) 0.0156(10) 0.0151(10) 0.0105(10)
C4 0.0433(15) 0.0337(13) 0.0330(13) 0.0130(12) 0.0107(11) 0.0087(10)
O5 0.0798(15) 0.0367(10) 0.0441(11) 0.0264(11) 0.0341(11) 0.0164(8)
N5 0.0325(12) 0.0453(13) 0.0373(12) 0.0135(10) 0.0172(9) 0.0084(9)
C5 0.0366(14) 0.0419(15) 0.0325(13) 0.0109(12) 0.0144(11) 0.0086(11)
O6 0.0365(11) 0.0321(10) 0.0764(14) 0.0126(8) 0.0240(10) 0.0171(9)
N6 0.0469(14) 0.0591(16) 0.0500(15) 0.0219(13) 0.0252(12) 0.0194(12)
C6 0.0289(13) 0.0423(14) 0.0322(13) 0.0149(11) 0.0078(10) 0.0036(10)
O7 0.0405(11) 0.0490(11) 0.0649(13) 0.0249(9) 0.0316(10) 0.0280(10)
C7 0.0383(15) 0.0491(16) 0.0470(16) 0.0212(13) 0.0182(12) 0.0106(12)
O8 0.0659(13) 0.0377(10) 0.0380(10) 0.0233(10) 0.0281(9) 0.0151(8)
C8 0.0297(13) 0.0420(15) 0.0407(14) 0.0125(11) 0.0166(11) 0.0042(11)
O9 0.0635(14) 0.0811(16) 0.0725(15) 0.0465(13) 0.0389(12) 0.0432(12)
C9 0.0291(12) 0.0320(13) 0.0331(13) 0.0088(10) 0.0116(10) 0.0031(10)
O10 0.0840(19) 0.100(2) 0.0467(13) 0.0308(16) 0.0344(13) 0.0136(13)
C10 0.0298(13) 0.0349(13) 0.0319(13) 0.0097(11) 0.0133(10) 0.0055(10)
C11 0.0332(14) 0.0465(15) 0.0410(15) 0.0189(12) 0.0133(11) 0.0054(11)
C12 0.0376(14) 0.0437(15) 0.0426(15) 0.0183(12) 0.0148(12) 0.0108(11)
C13 0.0357(14) 0.0355(14) 0.0360(14) 0.0090(11) 0.0150(11) 0.0075(10)
C14 0.0367(14) 0.0356(14) 0.0417(15) 0.0111(12) 0.0132(11) 0.0093(11)

loop_
_atom_type_symbol
_atom_type_description
_atom_type_scat_dispersion_real
_atom_type_scat_dispersion_imag
_atom_type_scat_source
C C 0.0033 0.0016 'International Tables Vol C Tables 4.2.6.8 and 6.1.1.4'
H H 0.0000 0.0000 'International Tables Vol C Tables 4.2.6.8 and 6.1.1.4'
N N 0.0061 0.0033 'International Tables Vol C Tables 4.2.6.8 and 6.1.1.4'
O O 0.0106 0.0060 'International Tables Vol C Tables 4.2.6.8 and 6.1.1.4'
P P 0.1023 0.0942 'International Tables Vol C Tables 4.2.6.8 and 6.1.1.4'

loop_
_geom_angle_atom_site_label_1
_geom_angle_atom_site_label_2
_geom_angle_atom_site_label_3
_geom_angle_site_symmetry_1
_geom_angle_site_symmetry_3
_geom_angle
_geom_angle_publ_flag
O8 P1 O7 . . 115.73(13) ?
O8 P1 O5 . . 109.95(10) ?
O7 P1 O5 . . 108.51(11) ?
O8 P1 O6 . . 110.30(12) ?
O7 P1 O6 . . 105.62(11) ?
O5 P1 O6 . . 106.23(13) ?
C7 N1 C2 . . 107.7(2) ?
C7 N1 H1A . . 126.2 ?
C2 N1 H1A . . 126.2 ?
C2 C1 C6 . . 114.8(2) ?
C2 C1 H1B . . 122.6 ?
C6 C1 H1B . . 122.6 ?
C7 N2 C3 . . 108.4(2) ?
C7 N2 H2A . . 125.8 ?
C3 N2 H2A . . 125.8 ?
C1 C2 N1 . . 131.2(2) ?
C1 C2 C3 . . 122.0(2) ?
N1 C2 C3 . . 106.8(2) ?
O1 N3 O2 . . 122.8(3) ?
O1 N3 C6 . . 118.4(2) ?
O2 N3 C6 . . 118.8(2) ?
N2 C3 C2 . . 106.2(2) ?
N2 C3 C4 . . 131.9(2) ?
C2 C3 C4 . . 121.9(2) ?
C14 N4 C9 . . 104.8(2) ?
C5 C4 C3 . . 116.5(2) ?
C5 C4 H4B . . 121.8 ?
C3 C4 H4B . . 121.8 ?
P1 O5 H5A . . 115.9 ?
C14 N5 C10 . . 107.1(2) ?
C14 N5 H5B . . 126.5 ?
C10 N5 H5B . . 126.5 ?
C4 C5 C6 . . 120.4(2) ?
C4 C5 H5C . . 119.8 ?
C6 C5 H5C . . 119.8 ?
P1 O6 H6A . . 123.8 ?
O3 N6 O4 . . 122.7(3) ?
O3 N6 C13 . . 118.9(3) ?
O4 N6 C13 . . 118.4(2) ?
C1 C6 C5 . . 124.3(2) ?
C1 C6 N3 . . 117.6(2) ?
C5 C6 N3 . . 118.0(2) ?
N1 C7 N2 . . 110.9(2) ?
N1 C7 H7B . . 124.5 ?
N2 C7 H7B . . 124.5 ?
C13 C8 C9 . . 115.7(2) ?
C13 C8 H8B . . 122.2 ?
C9 C8 H8B . . 122.2 ?
H9A O9 H9B . . 116.1 ?
N4 C9 C8 . . 130.5(2) ?
N4 C9 C10 . . 109.0(2) ?
C8 C9 C10 . . 120.4(2) ?
H10A O10 H10B . . 110.3 ?
N5 C10 C11 . . 132.1(2) ?
N5 C10 C9 . . 105.6(2) ?
C11 C10 C9 . . 122.3(2) ?
C12 C11 C10 . . 117.3(2) ?
C12 C11 H11A . . 121.4 ?
C10 C11 H11A . . 121.4 ?
C11 C12 C13 . . 119.7(3) ?
C11 C12 H12A . . 120.1 ?
C13 C12 H12A . . 120.1 ?
C8 C13 C12 . . 124.6(2) ?
C8 C13 N6 . . 118.7(2) ?
C12 C13 N6 . . 116.7(2) ?
N4 C14 N5 . . 113.5(2) ?
N4 C14 H14A . . 123.3 ?
N5 C14 H14A . . 123.3 ?

loop_
_geom_bond_atom_site_label_1
_geom_bond_atom_site_label_2
_geom_bond_site_symmetry_2
_geom_bond_distance
_geom_bond_publ_flag
P1 O8 . 1.500(2) y
P1 O7 . 1.504(2) y
P1 O5 . 1.5591(19) y
P1 O6 . 1.562(2) y
O1 N3 . 1.221(3) ?
N1 C7 . 1.315(4) ?
N1 C2 . 1.388(3) ?
N1 H1A . 0.8600 ?
C1 C2 . 1.376(3) ?
C1 C6 . 1.378(3) ?
C1 H1B . 0.9300 ?
O2 N3 . 1.221(3) ?
N2 C7 . 1.328(3) ?
N2 C3 . 1.374(3) ?
N2 H2A . 0.8600 ?
C2 C3 . 1.393(3) ?
O3 N6 . 1.215(3) ?
N3 C6 . 1.467(3) ?
C3 C4 . 1.394(4) ?
O4 N6 . 1.228(3) ?
N4 C14 . 1.310(3) ?
N4 C9 . 1.388(3) ?
C4 C5 . 1.367(4) ?
C4 H4B . 0.9300 ?
O5 H5A . 0.9100 ?
N5 C14 . 1.348(4) ?
N5 C10 . 1.364(3) ?
N5 H5B . 0.8600 ?
C5 C6 . 1.391(4) ?
C5 H5C . 0.9300 ?
O6 H6A . 1.0287 ?
N6 C13 . 1.463(3) ?
C7 H7B . 0.9300 ?
C8 C13 . 1.371(4) ?
C8 C9 . 1.396(3) ?
C8 H8B . 0.9300 ?
O9 H9A . 0.9074 ?
O9 H9B . 0.8512 ?
C9 C10 . 1.405(3) ?
O10 H10A . 0.9048 ?
O10 H10B . 0.8438 ?
C10 C11 . 1.389(4) ?
C11 C12 . 1.373(4) ?
C11 H11A . 0.9300 ?
C12 C13 . 1.395(4) ?
C12 H12A . 0.9300 ?
C14 H14A . 0.9300 ?

loop_
_geom_hbond_atom_site_label_D
_geom_hbond_atom_site_label_H
_geom_hbond_atom_site_label_A
_geom_hbond_site_symmetry_A
_geom_hbond_distance_DH
_geom_hbond_distance_HA
_geom_hbond_distance_DA
_geom_hbond_angle_DHA
_geom_hbond_publ_flag
N1 H1A O7 2_666 0.86 1.74 2.600(2) 179 yes
N2 H2A O9 1_555 0.86 1.92 2.752(2) 164 yes
O6 H6A N4 1_455 1.03 1.66 2.665(2) 165 yes
O5 H5A O8 2_676 0.91 1.62 2.531(2) 174 yes
N5 H5B O7 1_555 0.86 1.91 2.773(2) 176 yes
O9 H9A O3 1_455 0.91 2.59 3.269(2) 132 no
O9 H9A O4 2_675 0.91 2.43 3.161(2) 137 yes
O9 H9B O10 1_554 0.85 1.92 2.754(2) 165 yes
O10 H10A O8 1_555 0.91 1.85 2.740(2) 169 yes
O10 H10B O9 2_676 0.84 2.16 2.917(2) 149 yes
O10 H10B O3 2_776 0.84 2.61 3.106(2) 119 no
